data_9015275
loop_
_publ_author_name
'de Matos Gomes, E.'
'Ortega, J.'
'Extebarria, J.'
'Zuniga, F.'
'Breczewski, T.'

_publ_section_title
;
 The crystal structure and optical activity of potassium dithionate, K2S2O6
 _cod_database_code 1008860
;
_journal_name_full 'Journal of Physics: Condensed Matter'
_journal_page_first 2063
_journal_page_last 2071
_journal_paper_doi 10.1088/0953-8984/8/12/018
_journal_volume 8
_journal_year 1996
_chemical_formula_sum 'K O3 S'
_space_group_IT_number 150
_symmetry_space_group_name_Hall 'P 3 2"'
_symmetry_space_group_name_H-M 'P 3 2 1'
_cell_angle_alpha 90
_cell_angle_beta 90
_cell_angle_gamma 120
_cell_length_a 9.782
_cell_length_b 9.782
_cell_length_c 6.298
_cell_formula_units_Z 6
_cell_volume 521.902
_database_code_amcsd 0016728
_exptl_crystal_density_diffrn 2.275
_cod_duplicate_entry 1008860
_cod_original_cell_volume 521.901
_cod_original_formula_sum 'K S O3'
_cod_database_code 9015275
_amcsd_formula_title 'K2 O6 S2'

loop_
_space_group_symop_operation_xyz
x,y,z
y,x,-z
-y,x-y,z
-x,-x+y,-z
-x+y,-x,z
x-y,-y,-z

loop_
_atom_site_aniso_label
_atom_site_aniso_U_11
_atom_site_aniso_U_22
_atom_site_aniso_U_33
_atom_site_aniso_U_12
_atom_site_aniso_U_13
_atom_site_aniso_U_23
K1 0.02531 0.02284 0.02309 0.01142 0.00025 0.00050
K2 0.02756 0.03436 0.02970 0.01718 0.00159 0.00318
S1 0.02212 0.02212 0.02090 0.01106 0.00000 0.00000
S2 0.01967 0.01967 0.02080 0.00984 0.00000 0.00000
S3 0.02300 0.02300 0.02130 0.01150 0.00000 0.00000
O1 0.02950 0.04560 0.03060 0.00130 0.00990 -0.00590
O2 0.02920 0.02330 0.02940 0.00730 0.00080 0.00660

loop_
_atom_site_label
_atom_site_fract_x
_atom_site_fract_y
_atom_site_fract_z
K1 0.61948 0.00000 0.00000
K2 0.29363 0.00000 0.50000
S1 0.00000 0.00000 0.82910
S2 0.33333 0.66667 0.73790
S3 0.33333 0.66667 0.39859
O1 0.15570 0.12410 0.76820
O2 0.20460 0.51170 0.79850
O3 0.17500 0.62350 0.34410

loop_
_cod_related_entry_id
_cod_related_entry_database
_cod_related_entry_code
1 AMCSD 0016728
